data_1558130
loop_
_publ_author_name
'Halter, Dominik P.'
'Klein, Ryan A.'
'Boreen, Michael'
'Trump, Benjamin A.'
'Brown, Craig M.'
'Long, Jeffrey R.'

_publ_section_title
;
 Self-Adjusting Binding Pockets Enhance H2 and CH4 Adsorption in a
 Uranium-Based Metal--Organic Framework
;
_journal_name_full 'Chemical Science'
_journal_paper_doi 10.1039/D0SC02394A
_journal_year 2020
_chemical_formula_moiety '0.25(C64 H32 O32 U4), 4(O)'
_chemical_formula_sum 'C16 H8 O12 U'
_chemical_formula_weight 630.25
_chemical_name_systematic 'catnea-[bis(?-terephthalato)uranium tetrahydrate]'
_space_group_crystal_system monoclinic
_space_group_IT_number 15
_space_group_name_Hall '-C 2yc'
_space_group_name_H-M_alt 'C 1 2/c 1'
_atom_sites_solution_hydrogens geom
_atom_sites_solution_primary iterative
_atom_sites_solution_secondary difmap
_audit_creation_date 2020-03-27
_audit_creation_method
;
Olex2 1.2
(compiled 2018.05.29 svn.r3508 for OlexSys, GUI svn.r5506)
;
_audit_update_record
;
2020-04-11 deposited with the CCDC.	2020-05-27 downloaded from the CCDC.
;
_cell_angle_alpha 90
_cell_angle_beta 114.702(4)
_cell_angle_gamma 90
_cell_formula_units_Z 4
_cell_length_a 17.7447(17)
_cell_length_b 12.5982(12)
_cell_length_c 9.2934(8)
_cell_measurement_reflns_used 17204
_cell_measurement_temperature 100(2)
_cell_measurement_theta_max 27.095
_cell_measurement_theta_min 2.591
_cell_volume 1887.4(3)
_computing_cell_refinement 'SAINT V8.38A Bruker, Madison WI'
_computing_data_collection 'Bruker APEX3 Bruker, Madison WI'
_computing_data_reduction 'SAINT V8.38A Bruker, Madison WI'
_computing_molecular_graphics 'Olex2 (Dolomanov et al., 2009)'
_computing_publication_material 'Olex2 (Dolomanov et al., 2009)'
_computing_structure_refinement 'SHELXL-2014/7 (Sheldrick, 2014)'
_computing_structure_solution 'ShelXS (Sheldrick, 2008)'
_diffrn_ambient_temperature 100(2)
_diffrn_detector_area_resol_mean 10.42
_diffrn_measured_fraction_theta_full 0.999
_diffrn_measured_fraction_theta_max 0.999
_diffrn_measurement_device_type 'Bruker D8 with PHOTON-II CPAD detector'
_diffrn_measurement_method '\f and \w shutterless scans'
_diffrn_radiation_monochromator 'silicon 111'
_diffrn_radiation_type synchrotron
_diffrn_radiation_wavelength 0.7288
_diffrn_reflns_av_R_equivalents 0.0882
_diffrn_reflns_av_unetI/netI 0.0451
_diffrn_reflns_Laue_measured_fraction_full 0.999
_diffrn_reflns_Laue_measured_fraction_max 0.999
_diffrn_reflns_limit_h_max 22
_diffrn_reflns_limit_h_min -22
_diffrn_reflns_limit_k_max 15
_diffrn_reflns_limit_k_min -15
_diffrn_reflns_limit_l_max 11
_diffrn_reflns_limit_l_min -11
_diffrn_reflns_number 17204
_diffrn_reflns_point_group_measured_fraction_full 0.999
_diffrn_reflns_point_group_measured_fraction_max 0.999
_diffrn_reflns_theta_full 25.930
_diffrn_reflns_theta_max 27.095
_diffrn_reflns_theta_min 2.591
_diffrn_source 'Advanced Light Source, station 12.2.1'
_exptl_absorpt_coefficient_mu 4.018
_exptl_absorpt_correction_T_max 0.7462
_exptl_absorpt_correction_T_min 0.5574
_exptl_absorpt_correction_type multi-scan
_exptl_absorpt_process_details SADABS
_exptl_crystal_colour green
_exptl_crystal_colour_primary green
_exptl_crystal_density_diffrn 2.218
_exptl_crystal_description needle
_exptl_crystal_F_000 1168
_exptl_crystal_size_max 0.035
_exptl_crystal_size_mid 0.005
_exptl_crystal_size_min 0.005
_refine_diff_density_max 2.326
_refine_diff_density_min -1.946
_refine_diff_density_rms 0.325
_refine_ls_extinction_coef 0.0082(8)
_refine_ls_extinction_expression Fc^*^=kFc[1+0.001xFc^2^\l^3^/sin(2\q)]^-1/4^
_refine_ls_extinction_method 'SHELXL-2014/7 (Sheldrick 2014'
_refine_ls_goodness_of_fit_ref 1.087
_refine_ls_hydrogen_treatment constr
_refine_ls_matrix_type full
_refine_ls_number_parameters 133
_refine_ls_number_reflns 1944
_refine_ls_number_restraints 0
_refine_ls_restrained_S_all 1.087
_refine_ls_R_factor_all 0.0667
_refine_ls_R_factor_gt 0.0531
_refine_ls_shift/su_max 0.001
_refine_ls_shift/su_mean 0.000
_refine_ls_structure_factor_coef Fsqd
_refine_ls_weighting_details 'w=1/[\s^2^(Fo^2^)+(0.0966P)^2^+38.8439P] where P=(Fo^2^+2Fc^2^)/3'
_refine_ls_weighting_scheme calc
_refine_ls_wR_factor_gt 0.1493
_refine_ls_wR_factor_ref 0.1605
_reflns_Friedel_coverage 0.000
_reflns_number_gt 1445
_reflns_number_total 1944
_reflns_threshold_expression 'I > 2\s(I)'
_cod_data_source_file d0sc02394a2.cif
_cod_data_source_block 1-H2O
_cod_database_code 1558130
_shelx_shelxl_version_number 2014/7
_shelx_space_group_comment
;
The symmetry employed for this shelxl refinement is uniquely defined
by the following loop, which should always be used as a source of
symmetry information in preference to the above space-group names.
They are only intended as comments.
;
_shelx_estimated_absorpt_t_max 0.980
_shelx_estimated_absorpt_t_min 0.872
_olex2_refinement_description
;
1. Fixed Uiso
 At 1.2 times of:
  All C(H) groups
2.a Aromatic/amide H refined with riding coordinates:
 C4(H4), C7(H7), C6(H6), C3(H3)
;
_olex2_submission_special_instructions 'No special instructions were received'

loop_
_space_group_symop_operation_xyz
'x, y, z'
'-x, y, -z+1/2'
'x+1/2, y+1/2, z'
'-x+1/2, y+1/2, -z+1/2'
'-x, -y, -z'
'x, -y, z-1/2'
'-x+1/2, -y+1/2, -z'
'x+1/2, -y+1/2, z-1/2'

loop_
_atom_site_label
_atom_site_type_symbol
_atom_site_fract_x
_atom_site_fract_y
_atom_site_fract_z
_atom_site_U_iso_or_equiv
_atom_site_adp_type
_atom_site_occupancy
_atom_site_site_symmetry_order
_atom_site_calc_flag
_atom_site_refinement_flags_posn
_atom_site_refinement_flags_adp
_atom_site_refinement_flags_occupancy
_atom_site_disorder_assembly
_atom_site_disorder_group
U1 U 0.0000 0.00124(4) 0.2500 0.0152(4) Uani 1 2 d S T P . .
O4 O -0.4465(5) -0.3485(6) -0.5836(8) 0.0276(18) Uani 1 1 d . . . . .
O1 O -0.1310(5) -0.0486(7) 0.0438(7) 0.0269(17) Uani 1 1 d . . . . .
O3 O -0.4764(5) -0.3541(7) -0.3742(9) 0.0313(18) Uani 1 1 d . . . . .
O2 O -0.1012(5) -0.0441(8) -0.1662(9) 0.0307(18) Uani 1 1 d . . . . .
C1 C -0.1490(7) -0.0636(10) -0.1016(12) 0.028(2) Uani 1 1 d . . . . .
C8 C -0.4368(7) -0.3166(10) -0.4492(13) 0.030(3) Uani 1 1 d . . . . .
C2 C -0.2307(6) -0.1140(9) -0.1988(11) 0.022(2) Uani 1 1 d . . . A -2
C5 C -0.3712(6) -0.2369(9) -0.3686(12) 0.022(2) Uani 1 1 d . . . A -2
C4 C -0.3518(7) -0.2095(9) -0.2103(12) 0.027(2) Uani 1 1 d . . . A -2
H4 H -0.3858 -0.2336 -0.1607 0.032 Uiso 1 1 calc R . . A -2
C7 C -0.2545(7) -0.1321(11) -0.3581(12) 0.033(3) Uani 1 1 d . . . A -2
H7 H -0.2237 -0.1011 -0.4101 0.039 Uiso 1 1 calc R . . A -2
C6 C -0.3228(7) -0.1952(9) -0.4434(12) 0.027(2) Uani 1 1 d . . . A -2
H6 H -0.3370 -0.2104 -0.5518 0.032 Uiso 1 1 calc R . . A -2
C3 C -0.2827(7) -0.1470(10) -0.1271(12) 0.030(3) Uani 1 1 d . . . A -2
H3 H -0.2704 -0.1266 -0.0212 0.036 Uiso 1 1 calc R . . A -2
O6 O -0.2608(11) -0.2623(9) -0.3569(16) 0.069(4) Uani 1 1 d . . . A 2
O5 O -0.2400(12) -0.2362(9) -0.1444(16) 0.073(4) Uani 1 1 d . . . B 1

loop_
_atom_site_aniso_label
_atom_site_aniso_U_11
_atom_site_aniso_U_22
_atom_site_aniso_U_33
_atom_site_aniso_U_23
_atom_site_aniso_U_13
_atom_site_aniso_U_12
U1 0.0156(4) 0.0204(5) 0.0102(4) 0.000 0.0061(2) 0.000
O4 0.039(5) 0.034(4) 0.013(3) -0.003(3) 0.014(3) -0.001(4)
O1 0.026(4) 0.040(5) 0.009(3) -0.002(3) 0.002(3) 0.004(4)
O3 0.030(4) 0.040(5) 0.025(4) 0.007(3) 0.013(3) -0.004(4)
O2 0.015(4) 0.058(5) 0.024(4) -0.001(4) 0.012(3) -0.008(4)
C1 0.023(5) 0.042(7) 0.020(5) -0.005(5) 0.009(4) 0.000(5)
C8 0.023(6) 0.036(7) 0.025(5) 0.003(5) 0.004(4) 0.001(5)
C2 0.022(5) 0.032(6) 0.015(5) 0.002(4) 0.010(4) 0.003(4)
C5 0.017(5) 0.030(6) 0.019(5) -0.002(4) 0.008(4) 0.000(4)
C4 0.025(6) 0.033(7) 0.024(5) -0.003(4) 0.011(4) 0.001(5)
C7 0.026(6) 0.053(8) 0.020(5) 0.003(5) 0.010(4) 0.001(5)
C6 0.033(6) 0.034(6) 0.015(5) -0.006(4) 0.013(4) -0.004(5)
C3 0.028(6) 0.049(8) 0.018(5) -0.004(5) 0.014(4) -0.007(5)
O6 0.127(12) 0.024(5) 0.067(8) 0.011(5) 0.052(8) 0.037(7)
O5 0.146(14) 0.033(6) 0.059(7) 0.011(5) 0.062(9) 0.037(7)

loop_
_atom_type_symbol
_atom_type_description
_atom_type_scat_dispersion_real
_atom_type_scat_dispersion_imag
_atom_type_scat_source
C C 0.00337 0.00172 'Calculated using XDISP in WinGX (Farrugia, 1999)'
H H 0.0000 0.0000 'Calculated using XDISP in WinGX (Farrugia, 1999)'
O O 0.01151 0.00644 'Calculated using XDISP in WinGX (Farrugia, 1999)'
U U -10.96077 4.15800 'Calculated using XDISP in WinGX (Farrugia, 1999)'

loop_
_geom_angle_atom_site_label_1
_geom_angle_atom_site_label_2
_geom_angle_atom_site_label_3
_geom_angle
_geom_angle_site_symmetry_1
_geom_angle_site_symmetry_3
_geom_angle_publ_flag
O4 U1 O4 74.4(4) 3_556 4_454 ?
O4 U1 O1 136.0(3) 4_454 2 ?
O4 U1 O1 72.4(3) 3_556 2 ?
O4 U1 O1 136.0(3) 3_556 . ?
O4 U1 O1 72.4(3) 4_454 . ?
O1 U1 O1 149.7(4) . 2 ?
O3 U1 O4 148.9(3) 8_546 3_556 ?
O3 U1 O4 114.8(3) 8_546 4_454 ?
O3 U1 O4 114.8(3) 7_445 3_556 ?
O3 U1 O4 148.9(3) 7_445 4_454 ?
O3 U1 O1 73.1(3) 7_445 2 ?
O3 U1 O1 82.6(3) 8_546 2 ?
O3 U1 O1 73.1(3) 8_546 . ?
O3 U1 O1 82.6(3) 7_445 . ?
O3 U1 O3 73.5(4) 8_546 7_445 ?
O2 U1 O4 75.5(3) 5 4_454 ?
O2 U1 O4 75.5(3) 6_556 3_556 ?
O2 U1 O4 82.9(3) 6_556 4_454 ?
O2 U1 O4 82.9(3) 5 3_556 ?
O2 U1 O1 115.1(3) 6_556 2 ?
O2 U1 O1 115.1(3) 5 . ?
O2 U1 O1 72.5(3) 6_556 . ?
O2 U1 O1 72.5(3) 5 2 ?
O2 U1 O3 133.4(3) 6_556 8_546 ?
O2 U1 O3 71.9(3) 5 8_546 ?
O2 U1 O3 133.4(3) 5 7_445 ?
O2 U1 O3 71.9(3) 6_556 7_445 ?
O2 U1 O2 152.8(5) 5 6_556 ?
C8 O4 U1 139.0(7) . 3_444 ?
C1 O1 U1 128.3(7) . . ?
C8 O3 U1 146.1(8) . 7_445 ?
C1 O2 U1 171.9(7) . 5 ?
O1 C1 C2 117.2(9) . . ?
O2 C1 O1 124.3(10) . . ?
O2 C1 C2 118.4(9) . . ?
O4 C8 O3 123.4(11) . . ?
O4 C8 C5 118.1(10) . . ?
O3 C8 C5 118.2(10) . . ?
C7 C2 C1 120.2(10) . . ?
C7 C2 C3 119.5(10) . . ?
C3 C2 C1 120.2(9) . . ?
C4 C5 C8 119.4(10) . . ?
C4 C5 C6 119.4(10) . . ?
C6 C5 C8 120.9(9) . . ?
C3 C4 C5 119.6(10) . . ?
C2 C7 C6 120.6(11) . . ?
C2 C7 O6 98.6(10) . . ?
C6 C7 O6 52.2(9) . . ?
C7 C6 C5 119.8(9) . . ?
O6 C6 C5 89.2(10) . . ?
O6 C6 C7 73.7(10) . . ?
C4 C3 C2 120.3(10) . . ?
C6 O6 C7 54.1(7) . . ?

loop_
_geom_bond_atom_site_label_1
_geom_bond_atom_site_label_2
_geom_bond_distance
_geom_bond_site_symmetry_2
_geom_bond_publ_flag
U1 O4 2.377(7) 3_556 ?
U1 O4 2.377(7) 4_454 ?
U1 O1 2.398(7) 2 ?
U1 O1 2.398(7) . ?
U1 O3 2.312(8) 7_445 ?
U1 O3 2.312(8) 8_546 ?
U1 O2 2.300(7) 6_556 ?
U1 O2 2.300(7) 5 ?
O4 U1 2.377(7) 3_444 ?
O4 C8 1.254(13) . ?
O1 C1 1.266(12) . ?
O3 U1 2.312(8) 7_445 ?
O3 C8 1.269(14) . ?
O2 U1 2.300(7) 5 ?
O2 C1 1.251(13) . ?
C1 C2 1.492(15) . ?
C8 C5 1.483(15) . ?
C2 C7 1.379(14) . ?
C2 C3 1.407(14) . ?
C5 C4 1.406(14) . ?
C5 C6 1.411(15) . ?
C4 C3 1.389(16) . ?
C7 C6 1.389(16) . ?
C7 O6 1.645(18) . ?
C6 O6 1.354(17) . ?
